data_1507816
loop_
_publ_author_name
'Mandal, Amal Kumar'
'Suresh, Moorthy'
'Das, Priyadip'
'Suresh, E.'
'Baidya, Mithu'
'Ghosh, Sudip K.'
'Das, Amitava'

_publ_section_title
;
 Recognition of Hg2+ ion through restricted imine isomerization:
 crystallographic evidence and imaging in live cells.
;
_journal_issue 12
_journal_name_full 'Organic letters'
_journal_page_first 2980
_journal_page_last 2983
_journal_paper_doi 10.1021/ol3009733
_journal_volume 14
_journal_year 2012
_chemical_formula_sum 'C30 H20 N4'
_chemical_formula_weight 436.50
_chemical_name_systematic
; 
 ? 
;
_space_group_IT_number 14
_symmetry_cell_setting monoclinic
_symmetry_space_group_name_Hall '-P 2ybc'
_symmetry_space_group_name_H-M 'P 1 21/c 1'
_atom_sites_solution_hydrogens geom
_atom_sites_solution_primary direct
_atom_sites_solution_secondary difmap
_audit_creation_method SHELXL-97
_cell_angle_alpha 90.00
_cell_angle_beta 98.337(6)
_cell_angle_gamma 90.00
_cell_formula_units_Z 2
_cell_length_a 21.578(6)
_cell_length_b 3.9054(12)
_cell_length_c 13.110(4)
_cell_measurement_reflns_used 1165
_cell_measurement_temperature 293(2)
_cell_measurement_theta_max 25.81
_cell_measurement_theta_min 2.86
_cell_volume 1093.1(6)
_computing_cell_refinement 'BRUKER SMART'
_computing_data_collection 'BRUKER SMART'
_computing_data_reduction 'BRUKER SAINT'
_computing_molecular_graphics ORTEP
_computing_structure_refinement 'SHELXL-97 (Sheldrick, 1997)'
_computing_structure_solution 'SHELXS-97 (Sheldrick, 1990)'
_diffrn_ambient_temperature 293(2)
_diffrn_measured_fraction_theta_full 0.855
_diffrn_measured_fraction_theta_max 0.855
_diffrn_measurement_device_type 'BRUKER SMART APEX CCD'
_diffrn_measurement_method 'OMEGA-PHI SCAN'
_diffrn_radiation_monochromator graphite
_diffrn_radiation_source 'fine-focus sealed tube'
_diffrn_radiation_type MoK\a
_diffrn_radiation_wavelength 0.71073
_diffrn_reflns_av_R_equivalents 0.0357
_diffrn_reflns_av_sigmaI/netI 0.0535
_diffrn_reflns_limit_h_max 17
_diffrn_reflns_limit_h_min -25
_diffrn_reflns_limit_k_max 3
_diffrn_reflns_limit_k_min -4
_diffrn_reflns_limit_l_max 15
_diffrn_reflns_limit_l_min -12
_diffrn_reflns_number 4228
_diffrn_reflns_theta_full 25.00
_diffrn_reflns_theta_max 25.00
_diffrn_reflns_theta_min 1.91
_exptl_absorpt_coefficient_mu 0.080
_exptl_absorpt_correction_T_max 0.9968
_exptl_absorpt_correction_T_min 0.9889
_exptl_absorpt_correction_type multi-scan
_exptl_absorpt_process_details 'BRUKER SADABS'
_exptl_crystal_colour YELLOW
_exptl_crystal_density_diffrn 1.326
_exptl_crystal_density_method 'not measured'
_exptl_crystal_description PLATES
_exptl_crystal_F_000 456
_exptl_crystal_size_max 0.14
_exptl_crystal_size_mid 0.08
_exptl_crystal_size_min 0.04
_refine_diff_density_max 0.252
_refine_diff_density_min -0.188
_refine_diff_density_rms 0.047
_refine_ls_extinction_method none
_refine_ls_goodness_of_fit_ref 1.266
_refine_ls_hydrogen_treatment mixed
_refine_ls_matrix_type full
_refine_ls_number_parameters 190
_refine_ls_number_reflns 1919
_refine_ls_number_restraints 0
_refine_ls_restrained_S_all 1.266
_refine_ls_R_factor_all 0.1207
_refine_ls_R_factor_gt 0.0983
_refine_ls_shift/su_max 0.000
_refine_ls_shift/su_mean 0.000
_refine_ls_structure_factor_coef Fsqd
_refine_ls_weighting_details 'calc w=1/[\s^2^(Fo^2^)+(0.0346P)^2^+1.3537P] where P=(Fo^2^+2Fc^2^)/3'
_refine_ls_weighting_scheme calc
_refine_ls_wR_factor_gt 0.1696
_refine_ls_wR_factor_ref 0.1781
_reflns_number_gt 1507
_reflns_number_total 1919
_reflns_threshold_expression >2sigma(I)
_cod_data_source_file ol3009733_si_001.cif
_cod_data_source_block incldf(L)
_cod_depositor_comments
;
The following automatic conversions were performed:

'_symmetry_cell_setting' value 'Monoclinic' changed to 'monoclinic'
according to /home/saulius/struct/CIF-dictionaries/cif_core.dic
dictionary named 'cif_core.dic' version 2.4.1 from
2010-06-29.

'_exptl_absorpt_correction_type' value 'MULTI-SCAN'
changed to 'multi-scan' according to
/home/saulius/struct/CIF-dictionaries/cif_core.dic dictionary named
'cif_core.dic' version 2.4.1 from 2010-06-29.

Automatic conversion script
Id: cif_fix_values 1891 2012-01-12 08:04:46Z andrius 

 Adding full bibliography for 1507816--1507818.cif.
;
_cod_original_sg_symbol_H-M P21/c
_cod_database_code 1507816

loop_
_symmetry_equiv_pos_as_xyz
'x, y, z'
'-x, y+1/2, -z+1/2'
'-x, -y, -z'
'x, -y-1/2, z-1/2'

loop_
_atom_site_label
_atom_site_type_symbol
_atom_site_fract_x
_atom_site_fract_y
_atom_site_fract_z
_atom_site_U_iso_or_equiv
_atom_site_adp_type
_atom_site_occupancy
_atom_site_calc_flag
_atom_site_refinement_flags
N1 N 0.21838(14) 0.9156(9) 0.0513(2) 0.0429(9) Uani 1 d .
N2 N 0.37069(13) 0.5675(8) 0.0701(2) 0.0350(8) Uani 1 d .
C1 C 0.16961(17) 0.9643(10) 0.1054(3) 0.0425(10) Uani 1 d .
C2 C 0.1142(2) 1.1164(13) 0.0558(5) 0.0625(14) Uani 1 d .
C3 C 0.0646(2) 1.1727(14) 0.1081(6) 0.0759(18) Uani 1 d .
C4 C 0.0682(3) 1.0777(15) 0.2110(6) 0.0790(19) Uani 1 d .
C5 C 0.1202(2) 0.9281(12) 0.2607(4) 0.0614(14) Uani 1 d .
H5 H 0.1217 0.8649 0.3294 0.074 Uiso 1 calc R
C6 C 0.17266(18) 0.8656(10) 0.2099(3) 0.0423(11) Uani 1 d .
C7 C 0.22784(19) 0.7093(12) 0.2573(4) 0.0468(11) Uani 1 d .
C8 C 0.2764(2) 0.6630(12) 0.2035(3) 0.0439(11) Uani 1 d .
C9 C 0.26948(17) 0.7722(10) 0.0998(3) 0.0366(10) Uani 1 d .
C10 C 0.32033(19) 0.7190(11) 0.0379(3) 0.0403(10) Uani 1 d .
C11 C 0.41310(16) 0.5012(9) -0.0009(3) 0.0330(9) Uani 1 d .
C12 C 0.39351(19) 0.3809(10) -0.0975(3) 0.0374(10) Uani 1 d .
C13 C 0.43563(18) 0.2953(11) -0.1647(3) 0.0393(10) Uani 1 d .
C14 C 0.47851(16) 0.5426(9) 0.0343(3) 0.0301(8) Uani 1 d .
C15 C 0.50137(19) 0.6716(10) 0.1329(3) 0.0366(10) Uani 1 d .
H12 H 0.3500(16) 0.355(9) -0.120(3) 0.035(10) Uiso 1 d .
H15 H 0.4758(15) 0.736(9) 0.180(3) 0.028(10) Uiso 1 d .
H10 H 0.3125(15) 0.815(10) -0.029(3) 0.039(11) Uiso 1 d .
H7 H 0.2294(18) 0.624(11) 0.326(3) 0.058(13) Uiso 1 d .
H8 H 0.313(2) 0.556(13) 0.232(4) 0.080(17) Uiso 1 d .
H13 H 0.4203(16) 0.218(10) -0.233(3) 0.044(11) Uiso 1 d .
H4 H 0.036(2) 1.127(13) 0.245(4) 0.083(18) Uiso 1 d .
H2 H 0.1147(17) 1.174(11) -0.013(3) 0.045(13) Uiso 1 d .
H3 H 0.030(2) 1.278(13) 0.072(4) 0.080(17) Uiso 1 d .

loop_
_atom_site_aniso_label
_atom_site_aniso_U_11
_atom_site_aniso_U_22
_atom_site_aniso_U_33
_atom_site_aniso_U_23
_atom_site_aniso_U_13
_atom_site_aniso_U_12
N1 0.039(2) 0.043(2) 0.047(2) 0.0009(17) 0.0048(16) 0.0028(17)
N2 0.0292(18) 0.0365(18) 0.040(2) -0.0007(15) 0.0074(14) -0.0035(16)
C1 0.029(2) 0.038(2) 0.061(3) -0.007(2) 0.0075(19) 0.0017(19)
C2 0.047(3) 0.054(3) 0.084(4) 0.001(3) 0.001(3) 0.007(3)
C3 0.037(3) 0.050(3) 0.140(6) 0.001(4) 0.010(4) 0.016(3)
C4 0.053(4) 0.052(3) 0.141(6) -0.008(4) 0.043(4) 0.001(3)
C5 0.054(3) 0.048(3) 0.089(4) -0.010(3) 0.035(3) -0.003(3)
C6 0.035(2) 0.035(2) 0.061(3) -0.007(2) 0.018(2) -0.0061(19)
C7 0.042(3) 0.055(3) 0.044(3) 0.001(2) 0.010(2) 0.004(2)
C8 0.038(2) 0.051(3) 0.042(3) 0.002(2) 0.006(2) 0.005(2)
C9 0.031(2) 0.035(2) 0.043(2) -0.0019(18) 0.0037(18) -0.0005(18)
C10 0.042(2) 0.040(2) 0.040(3) 0.007(2) 0.011(2) 0.005(2)
C11 0.035(2) 0.029(2) 0.037(2) 0.0016(17) 0.0113(17) -0.0007(17)
C12 0.033(2) 0.039(2) 0.040(2) -0.0012(19) 0.0070(19) -0.0052(19)
C13 0.041(2) 0.046(2) 0.031(2) -0.0062(19) 0.0038(19) -0.005(2)
C14 0.036(2) 0.0234(18) 0.033(2) -0.0001(16) 0.0101(15) -0.0028(17)
C15 0.042(3) 0.037(2) 0.033(2) -0.0043(18) 0.0146(19) -0.0006(19)

loop_
_atom_type_symbol
_atom_type_description
_atom_type_scat_dispersion_real
_atom_type_scat_dispersion_imag
_atom_type_scat_source
C C 0.0033 0.0016 'International Tables Vol C Tables 4.2.6.8 and 6.1.1.4'
H H 0.0000 0.0000 'International Tables Vol C Tables 4.2.6.8 and 6.1.1.4'
N N 0.0061 0.0033 'International Tables Vol C Tables 4.2.6.8 and 6.1.1.4'

loop_
_geom_angle_atom_site_label_1
_geom_angle_atom_site_label_2
_geom_angle_atom_site_label_3
_geom_angle
_geom_angle_site_symmetry_1
_geom_angle_site_symmetry_3
C9 N1 C1 117.6(4) . .
C10 N2 C11 118.3(3) . .
N1 C1 C2 119.1(4) . .
N1 C1 C6 122.3(4) . .
C2 C1 C6 118.6(4) . .
C3 C2 C1 120.6(6) . .
C3 C2 H2 124(2) . .
C1 C2 H2 115(2) . .
C2 C3 C4 120.3(6) . .
C2 C3 H3 117(3) . .
C4 C3 H3 123(3) . .
C5 C4 C3 120.7(5) . .
C5 C4 H4 120(3) . .
C3 C4 H4 119(3) . .
C4 C5 C6 120.9(5) . .
C4 C5 H5 119.5 . .
C6 C5 H5 119.5 . .
C7 C6 C5 123.5(4) . .
C7 C6 C1 117.7(4) . .
C5 C6 C1 118.7(4) . .
C8 C7 C6 119.9(4) . .
C8 C7 H7 121(2) . .
C6 C7 H7 119(2) . .
C7 C8 C9 118.6(4) . .
C7 C8 H8 122(3) . .
C9 C8 H8 120(3) . .
N1 C9 C8 123.9(4) . .
N1 C9 C10 115.7(4) . .
C8 C9 C10 120.4(4) . .
N2 C10 C9 124.1(4) . .
N2 C10 H10 122(2) . .
C9 C10 H10 114(2) . .
C12 C11 N2 122.0(3) . .
C12 C11 C14 120.0(3) . .
N2 C11 C14 117.9(3) . .
C11 C12 C13 121.9(4) . .
C11 C12 H12 119(2) . .
C13 C12 H12 119(2) . .
C15 C13 C12 119.6(4) 3_665 .
C15 C13 H13 121(2) 3_665 .
C12 C13 H13 120(2) . .
C15 C14 C14 119.4(4) . 3_665
C15 C14 C11 122.3(3) . .
C14 C14 C11 118.3(4) 3_665 .
C13 C15 C14 120.9(4) 3_665 .
C13 C15 H15 116(2) 3_665 .
C14 C15 H15 123(2) . .

loop_
_geom_bond_atom_site_label_1
_geom_bond_atom_site_label_2
_geom_bond_distance
_geom_bond_site_symmetry_2
N1 C9 1.316(5) .
N1 C1 1.365(5) .
N2 C10 1.255(5) .
N2 C11 1.420(4) .
C1 C2 1.407(6) .
C1 C6 1.416(6) .
C2 C3 1.370(7) .
C2 H2 0.93(4) .
C3 C4 1.390(8) .
C3 H3 0.93(5) .
C4 C5 1.347(7) .
C4 H4 0.89(5) .
C5 C6 1.415(5) .
C5 H5 0.9300 .
C6 C7 1.401(6) .
C7 C8 1.357(6) .
C7 H7 0.96(4) .
C8 C9 1.412(5) .
C8 H8 0.92(5) .
C9 C10 1.471(5) .
C10 H10 0.95(4) .
C11 C12 1.359(5) .
C11 C14 1.429(5) .
C12 C13 1.395(5) .
C12 H12 0.95(3) .
C13 C15 1.369(5) 3_665
C13 H13 0.95(4) .
C14 C15 1.409(5) .
C14 C14 1.421(7) 3_665
C15 C13 1.369(5) 3_665
C15 H15 0.92(3) .
